data_2011237
loop_
_publ_author_name
'Shanmuga Sundara Raj, S.'
'Fun, Hoong-Kun'
'Lu, Zhong-Lin'
'Xiao, Wen'
'Gong, Xiao-Yang'
'Gen, Chang-Ming'

_publ_section_title
;
 4-Hydroxy-3-methoxybenzaldehyde 4,5-diazafluoren-9-ylidenehydrazone
;
_journal_issue 8
_journal_name_full 'Acta Crystallographica Section C'
_journal_page_first 1015
_journal_page_last 1016
_journal_paper_doi 10.1107/S0108270100007988
_journal_volume 56
_journal_year 2000
_chemical_formula_moiety 'C19 H14 N4 O2'
_chemical_formula_sum 'C19 H14 N4 O2'
_chemical_formula_weight 330.34
_chemical_name_systematic
;
3-Methoxy-4-hydroxyl-benzaldehyde 4,5-Diaza-9-fluorenylidenehydrazone
;
_space_group_IT_number 33
_symmetry_cell_setting orthorhombic
_symmetry_space_group_name_Hall 'P 2c -2n'
_symmetry_space_group_name_H-M 'P n a 21'
_audit_creation_method SHELXL-97
_cell_angle_alpha 90.00
_cell_angle_beta 90.00
_cell_angle_gamma 90.00
_cell_formula_units_Z 4
_cell_length_a 7.5130(2)
_cell_length_b 26.9091(5)
_cell_length_c 7.91410(10)
_cell_measurement_reflns_used 5698
_cell_measurement_temperature 293(2)
_cell_measurement_theta_max 28.34
_cell_measurement_theta_min 1.51
_cell_volume 1599.98(6)
_computing_cell_refinement 'SAINT (Siemens, 1996)'
_computing_data_collection 'SMART (Siemens, 1996)'
_computing_data_reduction SAINT
_computing_molecular_graphics SHELXTL
_computing_publication_material
;
SHELXTL, PARST (Nardelli, 1995) and PLATON (Spek, 1990)
;
_computing_structure_refinement SHELXTL
_computing_structure_solution 'SHELXTL (Sheldrick, 1997)'
_diffrn_ambient_temperature 293(2)
_diffrn_detector_area_resol_mean 8.33
_diffrn_measured_fraction_theta_full .993
_diffrn_measured_fraction_theta_max .993
_diffrn_measurement_device_type
;
Siemens SMART CCD area detector diffractometer
;
_diffrn_measurement_method '\w scans'
_diffrn_radiation_monochromator graphite
_diffrn_radiation_source 'fine-focus sealed tube'
_diffrn_radiation_type MoK\a
_diffrn_radiation_wavelength .71073
_diffrn_reflns_av_R_equivalents .0823
_diffrn_reflns_av_sigmaI/netI .0578
_diffrn_reflns_limit_h_max 10
_diffrn_reflns_limit_h_min -9
_diffrn_reflns_limit_k_max 35
_diffrn_reflns_limit_k_min -34
_diffrn_reflns_limit_l_max 6
_diffrn_reflns_limit_l_min -10
_diffrn_reflns_number 10894
_diffrn_reflns_theta_full 28.29
_diffrn_reflns_theta_max 28.29
_diffrn_reflns_theta_min 1.51
_exptl_absorpt_coefficient_mu .093
_exptl_absorpt_correction_type none
_exptl_crystal_colour yellow
_exptl_crystal_density_diffrn 1.371
_exptl_crystal_density_method 'not measured'
_exptl_crystal_description slab
_exptl_crystal_F_000 688
_exptl_crystal_size_max .38
_exptl_crystal_size_mid .30
_exptl_crystal_size_min .12
_refine_diff_density_max .176
_refine_diff_density_min -.168
_refine_ls_extinction_coef .0096(18)
_refine_ls_extinction_method 'SHELXTL (Sheldrick, 1997)'
_refine_ls_goodness_of_fit_ref .931
_refine_ls_hydrogen_treatment constr
_refine_ls_matrix_type full
_refine_ls_number_parameters 227
_refine_ls_number_reflns 2115
_refine_ls_number_restraints 1
_refine_ls_restrained_S_all .930
_refine_ls_R_factor_all .0593
_refine_ls_R_factor_gt .0405
_refine_ls_shift/su_max .000
_refine_ls_shift/su_mean .000
_refine_ls_structure_factor_coef Fsqd
_refine_ls_weighting_details 'calc w = 1/[\s^2^(Fo^2^)+(0.0474P)^2^] where P=(Fo^2^+2Fc^2^)/3'
_refine_ls_weighting_scheme calc
_refine_ls_wR_factor_ref .0932
_reflns_number_gt 1577
_reflns_number_total 2115
_reflns_threshold_expression 'I > 2\s(I)'
_cod_data_source_file na1478.cif
_cod_data_source_block I
_cod_depositor_comments
;
The following automatic conversions were performed:
'_symmetry_cell_setting' value 'Orthorhombic' changed to 'orthorhombic'
according to '/home/saulius/struct/CIF-dictionaries/cif_core.dic'
dictionary named 'cif_core.dic' version 2.4.1 from 2010-06-29.

Automatic conversion script
Id: cif_fix_enum 1527 2010-12-29 10:47:43Z saulius 

The following automatic conversions were performed:

'_symmetry_cell_setting' value 'Orthorhombic' changed to
'orthorhombic' according to
/home/saulius/struct/CIF-dictionaries/cif_core.dic dictionary named
'cif_core.dic' version 2.4.1 from 2010-06-29.

Automatic conversion script
Id: cif_fix_values 1715 2011-07-08 13:25:40Z adriana 
;
_cod_database_code 2011237
_cod_database_fobs_code 2011237

loop_
_symmetry_equiv_pos_as_xyz
x,y,z
-x,-y,1/2+z
1/2-x,1/2+y,1/2+z
1/2+x,1/2-y,z

loop_
_atom_site_label
_atom_site_fract_x
_atom_site_fract_y
_atom_site_fract_z
_atom_site_U_iso_or_equiv
_atom_site_adp_type
_atom_site_calc_flag
_atom_site_refinement_flags
_atom_site_occupancy
_atom_site_disorder_assembly
_atom_site_disorder_group
_atom_site_type_symbol
O1 .7711(2) .43423(6) .4619(3) .0499(5) Uani d . 1 . . O
H1 .8081 .4177 .5414 .075 Uiso calc R 1 . . H
O2 .6694(2) .49751(6) .2260(2) .0512(5) Uani d . 1 . . O
N1 .6434(3) .80233(8) -.0038(3) .0445(5) Uani d . 1 . . N
N2 .7414(3) .87917(7) .2684(3) .0440(5) Uani d . 1 . . N
N3 .8335(3) .71907(7) .5134(3) .0389(5) Uani d . 1 . . N
N4 .8097(3) .66955(7) .4617(3) .0404(5) Uani d . 1 . . N
C1 .7257(3) .74481(8) .2208(3) .0334(5) Uani d . 1 . . C
C2 .6917(3) .70404(9) .1185(4) .0434(6) Uani d . 1 . . C
H2 .7085 .6717 .1571 .052 Uiso calc R 1 . . H
C3 .6319(4) .71351(10) -.0425(4) .0494(7) Uani d . 1 . . C
H3 .6060 .6872 -.1146 .059 Uiso calc R 1 . . H
C4 .6100(4) .76198(10) -.0983(4) .0493(7) Uani d . 1 . . C
H4 .5696 .7668 -.2081 .059 Uiso calc R 1 . . H
C5 .7009(3) .79257(8) .1516(3) .0342(5) Uani d . 1 . . C
C6 .7472(3) .82960(8) .2821(3) .0336(5) Uani d . 1 . . C
C7 .7863(4) .90388(9) .4103(4) .0524(7) Uani d . 1 . . C
H7 .7842 .9384 .4059 .063 Uiso calc R 1 . . H
C8 .8350(3) .88232(9) .5610(4) .0486(6) Uani d . 1 . . C
H8 .8624 .9020 .6542 .058 Uiso calc R 1 . . H
C9 .8426(3) .83119(9) .5722(4) .0420(6) Uani d . 1 . . C
H9 .8760 .8154 .6717 .050 Uiso calc R 1 . . H
C10 .7984(3) .80459(8) .4293(3) .0332(5) Uani d . 1 . . C
C11 .7893(3) .75057(8) .3973(3) .0332(5) Uani d . 1 . . C
C12 .8597(3) .63852(8) .5753(3) .0370(5) Uani d . 1 . . C
H12 .9087 .6500 .6759 .044 Uiso calc R 1 . . H
C13 .8398(3) .58524(8) .5469(3) .0358(5) Uani d . 1 . . C
C14 .8966(3) .55167(8) .6688(3) .0425(6) Uani d . 1 . . C
H14 .9485 .5629 .7684 .051 Uiso calc R 1 . . H
C15 .8747(3) .50077(9) .6398(3) .0431(6) Uani d . 1 . . C
H15 .9134 .4783 .7210 .052 Uiso calc R 1 . . H
C16 .7975(3) .48325(8) .4942(3) .0376(6) Uani d . 1 . . C
C17 .7430(3) .51746(9) .3687(3) .0372(6) Uani d . 1 . . C
C18 .7640(3) .56748(8) .3968(3) .0362(5) Uani d . 1 . . C
H18 .7273 .5900 .3147 .043 Uiso calc R 1 . . H
C19 .6391(4) .53099(10) .0897(4) .0563(7) Uani d . 1 . . C
H19A .5873 .5133 -.0035 .084 Uiso calc R 1 . . H
H19B .7501 .5454 .0551 .084 Uiso calc R 1 . . H
H19C .5595 .5568 .1257 .084 Uiso calc R 1 . . H

loop_
_atom_site_aniso_label
_atom_site_aniso_U_11
_atom_site_aniso_U_22
_atom_site_aniso_U_33
_atom_site_aniso_U_12
_atom_site_aniso_U_13
_atom_site_aniso_U_23
O1 .0745(12) .0243(9) .0509(12) .0000(7) .0045(10) .0032(8)
O2 .0747(12) .0345(10) .0444(12) -.0015(8) -.0094(10) -.0049(8)
N1 .0568(12) .0438(12) .0329(13) .0005(9) -.0045(11) .0055(9)
N2 .0592(12) .0269(11) .0460(14) -.0008(8) -.0061(11) .0048(9)
N3 .0561(11) .0250(10) .0356(13) -.0008(8) -.0094(10) .0022(8)
N4 .0584(12) .0258(10) .0369(12) .0009(8) -.0112(10) .0008(8)
C1 .0384(11) .0305(12) .0313(13) .0004(9) -.0009(11) .0018(10)
C2 .0562(15) .0331(13) .0408(16) .0012(11) -.0119(12) -.0045(11)
C3 .0645(15) .0420(15) .0417(16) .0029(12) -.0118(13) -.0098(12)
C4 .0582(16) .0557(16) .0340(15) .0003(12) -.0088(13) -.0018(13)
C5 .0386(12) .0328(12) .0314(14) -.0001(9) -.0001(11) .0027(10)
C6 .0413(12) .0272(11) .0324(13) -.0002(9) -.0008(11) .0017(9)
C7 .0736(17) .0245(12) .0589(19) -.0007(12) -.0112(15) -.0026(13)
C8 .0654(16) .0342(14) .0461(16) .0011(12) -.0107(15) -.0079(13)
C9 .0556(14) .0337(13) .0367(15) -.0008(11) -.0072(12) -.0025(11)
C10 .0408(11) .0272(11) .0317(14) .0008(9) -.0032(10) .0007(10)
C11 .0392(12) .0293(11) .0312(13) -.0006(9) -.0019(11) .0004(10)
C12 .0469(13) .0317(12) .0325(13) -.0013(9) -.0062(11) .0013(11)
C13 .0435(12) .0270(11) .0367(14) -.0009(9) -.0054(11) .0039(10)
C14 .0544(14) .0349(13) .0381(14) -.0038(10) -.0104(12) .0090(11)
C15 .0510(13) .0312(12) .0471(16) .0020(10) -.0044(13) .0159(11)
C16 .0447(12) .0246(12) .0435(16) .0001(9) .0054(12) .0066(11)
C17 .0433(13) .0315(13) .0368(14) .0003(9) -.0003(12) .0008(10)
C18 .0474(13) .0270(11) .0342(13) .0023(9) -.0053(12) .0045(10)
C19 .0717(17) .0542(17) .0429(17) .0089(14) -.0183(15) -.0053(14)

loop_
_atom_type_symbol
_atom_type_description
_atom_type_scat_dispersion_real
_atom_type_scat_dispersion_imag
_atom_type_scat_source
C C .0033 .0016 'International Tables Vol C Tables 4.2.6.8 and 6.1.1.4'
H H .0000 .0000 'International Tables Vol C Tables 4.2.6.8 and 6.1.1.4'
N N .0061 .0033 'International Tables Vol C Tables 4.2.6.8 and 6.1.1.4'
O O .0106 .0060 'International Tables Vol C Tables 4.2.6.8 and 6.1.1.4'

loop_
_geom_angle_atom_site_label_1
_geom_angle_atom_site_label_2
_geom_angle_atom_site_label_3
_geom_angle
_geom_angle_publ_flag
C16 O1 H1 109.5 ?
C17 O2 C19 116.2(2) y
C5 N1 C4 114.6(2) ?
C6 N2 C7 114.6(2) ?
C11 N3 N4 112.5(2) y
C12 N4 N3 112.1(2) y
C2 C1 C5 118.0(2) ?
C2 C1 C11 133.7(2) ?
C5 C1 C11 108.3(2) ?
C3 C2 C1 117.0(2) ?
C3 C2 H2 121.5 ?
C1 C2 H2 121.5 ?
C2 C3 C4 120.5(3) ?
C2 C3 H3 119.7 ?
C4 C3 H3 119.7 ?
N1 C4 C3 124.1(3) ?
N1 C4 H4 117.9 ?
C3 C4 H4 117.9 ?
N1 C5 C1 125.6(2) ?
N1 C5 C6 126.2(2) ?
C1 C5 C6 108.2(2) ?
N2 C6 C10 123.7(2) ?
N2 C6 C5 127.5(2) ?
C10 C6 C5 108.81(18) ?
N2 C7 C8 125.5(2) ?
N2 C7 H7 117.2 ?
C8 C7 H7 117.2 ?
C7 C8 C9 119.1(3) ?
C7 C8 H8 120.4 ?
C9 C8 H8 120.4 ?
C10 C9 C8 117.1(3) ?
C10 C9 H9 121.5 ?
C8 C9 H9 121.5 ?
C9 C10 C6 120.0(2) ?
C9 C10 C11 131.5(2) ?
C6 C10 C11 108.6(2) ?
N3 C11 C10 120.8(2) ?
N3 C11 C1 133.1(2) ?
C10 C11 C1 106.2(2) ?
N4 C12 C13 120.1(2) y
N4 C12 H12 119.9 ?
C13 C12 H12 119.9 ?
C14 C13 C18 119.5(2) ?
C14 C13 C12 120.1(2) ?
C18 C13 C12 120.5(2) ?
C13 C14 C15 119.1(2) ?
C13 C14 H14 120.4 ?
C15 C14 H14 120.4 ?
C16 C15 C14 121.6(2) ?
C16 C15 H15 119.2 ?
C14 C15 H15 119.2 ?
O1 C16 C15 123.6(2) ?
O1 C16 C17 117.2(2) ?
C15 C16 C17 119.2(2) ?
O2 C17 C18 124.4(2) ?
O2 C17 C16 116.2(2) ?
C18 C17 C16 119.4(2) ?
C17 C18 C13 121.2(2) ?
C17 C18 H18 119.4 ?
C13 C18 H18 119.4 ?
O2 C19 H19A 109.5 ?
O2 C19 H19B 109.5 ?
H19A C19 H19B 109.5 ?
O2 C19 H19C 109.5 ?
H19A C19 H19C 109.5 ?
H19B C19 H19C 109.5 ?

loop_
_geom_bond_atom_site_label_1
_geom_bond_atom_site_label_2
_geom_bond_site_symmetry_2
_geom_bond_distance
_geom_bond_publ_flag
O1 C16 . 1.358(3) ?
O1 H1 . .8200 ?
O2 C17 . 1.367(3) ?
O2 C19 . 1.424(3) y
N1 C5 . 1.329(3) ?
N1 C4 . 1.342(3) ?
N2 C6 . 1.339(3) ?
N2 C7 . 1.348(4) ?
N3 C11 . 1.294(3) y
N3 N4 . 1.405(3) y
N4 C12 . 1.283(3) y
C1 C2 . 1.387(3) ?
C1 C5 . 1.409(3) ?
C1 C11 . 1.484(3) ?
C2 C3 . 1.375(4) ?
C2 H2 . .9300 ?
C3 C4 . 1.387(4) ?
C3 H3 . .9300 ?
C4 H4 . .9300 ?
C5 C6 . 1.477(3) ?
C6 C10 . 1.399(3) ?
C7 C8 . 1.376(4) ?
C7 H7 . .9300 ?
C8 C9 . 1.380(3) ?
C8 H8 . .9300 ?
C9 C10 . 1.379(4) ?
C9 H9 . .9300 ?
C10 C11 . 1.477(3) ?
C12 C13 . 1.459(3) ?
C12 H12 . .9300 ?
C13 C14 . 1.389(3) ?
C13 C18 . 1.402(3) ?
C14 C15 . 1.398(3) ?
C14 H14 . .9300 ?
C15 C16 . 1.373(4) ?
C15 H15 . .9300 ?
C16 C17 . 1.415(3) ?
C17 C18 . 1.374(3) ?
C18 H18 . .9300 ?
C19 H19A . .9600 ?
C19 H19B . .9600 ?
C19 H19C . .9600 ?

loop_
_geom_hbond_atom_site_label_D
_geom_hbond_atom_site_label_H
_geom_hbond_atom_site_label_A
_geom_hbond_site_symmetry_A
_geom_hbond_distance_DH
_geom_hbond_distance_HA
_geom_hbond_distance_DA
_geom_hbond_angle_DHA
_geom_hbond_publ_flag
O1 H1A N2 3_645 .82 2.11 2.844(3) 150 yes

loop_
_geom_torsion_atom_site_label_1
_geom_torsion_atom_site_label_2
_geom_torsion_atom_site_label_3
_geom_torsion_atom_site_label_4
_geom_torsion
_geom_torsion_publ_flag
C11 N3 N4 C12 177.7(2) ?
C5 C1 C2 C3 -1.5(3) ?
C11 C1 C2 C3 179.8(3) ?
C1 C2 C3 C4 .9(4) ?
C5 N1 C4 C3 .1(4) ?
C2 C3 C4 N1 -.1(4) ?
C4 N1 C5 C1 -.8(4) ?
C4 N1 C5 C6 -179.8(2) ?
C2 C1 C5 N1 1.6(3) ?
C11 C1 C5 N1 -179.4(2) ?
C2 C1 C5 C6 -179.3(2) ?
C11 C1 C5 C6 -.2(2) ?
C7 N2 C6 C10 -1.1(4) ?
C7 N2 C6 C5 178.1(2) ?
N1 C5 C6 N2 -.5(4) ?
C1 C5 C6 N2 -179.7(2) ?
N1 C5 C6 C10 178.8(2) ?
C1 C5 C6 C10 -.4(3) ?
C6 N2 C7 C8 -.2(4) ?
N2 C7 C8 C9 1.0(5) ?
C7 C8 C9 C10 -.6(4) ?
C8 C9 C10 C6 -.5(4) ?
C8 C9 C10 C11 -178.9(2) ?
N2 C6 C10 C9 1.5(4) ?
C5 C6 C10 C9 -177.8(2) ?
N2 C6 C10 C11 -179.8(2) ?
C5 C6 C10 C11 .8(3) ?
N4 N3 C11 C10 177.8(2) y
N4 N3 C11 C1 -2.6(4) ?
C9 C10 C11 N3 -2.8(4) ?
C6 C10 C11 N3 178.7(2) ?
C9 C10 C11 C1 177.5(3) ?
C6 C10 C11 C1 -1.0(3) ?
C2 C1 C11 N3 -.1(5) ?
C5 C1 C11 N3 -178.9(2) ?
C2 C1 C11 C10 179.5(3) ?
C5 C1 C11 C10 .7(2) ?
N3 N4 C12 C13 178.0(2) y
N4 C12 C13 C14 179.0(2) y
N4 C12 C13 C18 -.9(4) ?
C18 C13 C14 C15 -.8(4) ?
C12 C13 C14 C15 179.4(2) ?
C13 C14 C15 C16 -.4(4) ?
C14 C15 C16 O1 -179.0(2) ?
C14 C15 C16 C17 1.7(4) ?
C19 O2 C17 C18 10.0(4) ?
C19 O2 C17 C16 -170.9(2) ?
O1 C16 C17 O2 -.3(3) ?
C15 C16 C17 O2 179.1(2) ?
O1 C16 C17 C18 178.9(2) ?
C15 C16 C17 C18 -1.7(4) ?
O2 C17 C18 C13 179.6(2) ?
C16 C17 C18 C13 .5(3) ?
C14 C13 C18 C17 .7(4) ?
C12 C13 C18 C17 -179.4(2) ?

loop_
_cod_related_entry_id
_cod_related_entry_database
_cod_related_entry_code
1 ChemSpider 21107251
